data_2243680
loop_
_publ_author_name
'Angel Nieto, Ismael'
'Bern\`es, Sylvain'
'P\'erez-Ben\'itez, Aar\'on'

_publ_section_title
;
 Crystal structure of a new hydrate form of the NSAID sodium diclofenac
;
_journal_coeditor_code JY2003
_journal_issue 12
_journal_name_full 'Acta Crystallographica Section E'
_journal_page_first 1846
_journal_page_last 1850
_journal_paper_doi 10.1107/S2056989020015108
_journal_volume 76
_journal_year 2020
_chemical_formula_iupac '[Na2 (C14 H10 Cl2 N O2) (H2 O)7] (C14 H10 Cl2 N O2)'
_chemical_formula_moiety 'C14 H24 Cl2 N Na2 O9 +, C14 H10 Cl2 N O2 -'
_chemical_formula_sum 'C28 H34 Cl4 N2 Na2 O11'
_chemical_formula_weight 762.35
_chemical_name_common 'Sodium diclofenac 3.5-hydrate'
_chemical_name_systematic
;Tetra-\m-aqua-\k^8^<i>O</i>:<i>O</i>-decaaquabis{\m~3~-2-[2-(2,6-dichloroanilino)phenyl]acetato-\k^3^<i>O</i>:<i>O</i>:<i>O</i>}tetrasodium(I)
bis{2-[2-(2,6-dichloroanilino)phenyl]acetate}
;
_space_group_crystal_system triclinic
_space_group_IT_number 2
_space_group_name_Hall '-P 1'
_space_group_name_H-M_alt 'P -1'
_atom_sites_solution_hydrogens mixed
_atom_sites_solution_primary dual
_atom_sites_solution_secondary difmap
_audit_creation_method SHELXL-2018/3
_cell_angle_alpha 90.331(4)
_cell_angle_beta 99.828(4)
_cell_angle_gamma 90.436(4)
_cell_formula_units_Z 2
_cell_length_a 9.4370(4)
_cell_length_b 9.5675(5)
_cell_length_c 19.1526(10)
_cell_measurement_reflns_used 29092
_cell_measurement_temperature 295.0(10)
_cell_measurement_theta_max 22.58
_cell_measurement_theta_min 2.38
_cell_volume 1703.79(15)
_computing_cell_refinement
;
X-AREA (Stoe & Cie, 2019)
;
_computing_data_collection
;
X-AREA (Stoe & Cie, 2019)
;
_computing_data_reduction
;
X-AREA (Stoe & Cie, 2019)
;
_computing_molecular_graphics
;
XP in SHELXTL-Plus (Sheldrick, 2008) and Mercury (Macrae <i>et al.</i>,
2020)
;
_computing_publication_material
;
publCif (Westrip, 2010)
;
_computing_structure_refinement
;
<i>SHELXL2018/3</i> (Sheldrick, 2015b)
;
_computing_structure_solution
;
<i>SHELXT2018/2</i> (Sheldrick, 2015a)
;
_diffrn_ambient_temperature 295.0(10)
_diffrn_detector 'Reverse-biased silicon diode array'
_diffrn_detector_area_resol_mean 5.81
_diffrn_measured_fraction_theta_full 0.996
_diffrn_measured_fraction_theta_max 0.997
_diffrn_measurement_device 'Eulerian four-circle diffractometer'
_diffrn_measurement_device_type 'Stoe Stadivari'
_diffrn_measurement_method '\w scans'
_diffrn_measurement_specimen_support Mitegen
_diffrn_radiation_monochromator 'Graded multilayer mirror'
_diffrn_radiation_probe x-ray
_diffrn_radiation_type AgK\a
_diffrn_radiation_wavelength 0.56083
_diffrn_reflns_av_R_equivalents 0.1009
_diffrn_reflns_av_unetI/netI 0.0769
_diffrn_reflns_limit_h_max 11
_diffrn_reflns_limit_h_min -11
_diffrn_reflns_limit_k_max 11
_diffrn_reflns_limit_k_min -11
_diffrn_reflns_limit_l_max 23
_diffrn_reflns_limit_l_min -23
_diffrn_reflns_number 51408
_diffrn_reflns_theta_full 19.664
_diffrn_reflns_theta_max 20.503
_diffrn_reflns_theta_min 2.421
_diffrn_source 'Sealed X-ray tube'
_diffrn_source_current 0.55
_diffrn_source_power 0.039
_diffrn_source_voltage 65
_exptl_absorpt_coefficient_mu 0.227
_exptl_absorpt_correction_T_max 1.0000
_exptl_absorpt_correction_T_min 0.3277
_exptl_absorpt_correction_type multi-scan
_exptl_absorpt_process_details
;
(X-AREA; Stoe & Cie, 2019)
;
_exptl_crystal_colour yellow
_exptl_crystal_density_diffrn 1.486
_exptl_crystal_description prism
_exptl_crystal_F_000 788
_exptl_crystal_size_max 0.178
_exptl_crystal_size_mid 0.176
_exptl_crystal_size_min 0.057
_refine_diff_density_max 0.252
_refine_diff_density_min -0.228
_refine_ls_extinction_method none
_refine_ls_goodness_of_fit_ref 0.844
_refine_ls_hydrogen_treatment mixed
_refine_ls_matrix_type full
_refine_ls_number_parameters 438
_refine_ls_number_reflns 6930
_refine_ls_number_restraints 0
_refine_ls_restrained_S_all 0.844
_refine_ls_R_factor_all 0.0875
_refine_ls_R_factor_gt 0.0414
_refine_ls_shift/su_max 0.001
_refine_ls_shift/su_mean 0.000
_refine_ls_structure_factor_coef Fsqd
_refine_ls_weighting_details 'w=1/[\s^2^(Fo^2^)+(0.0480P)^2^] where P=(Fo^2^+2Fc^2^)/3'
_refine_ls_weighting_scheme calc
_refine_ls_wR_factor_gt 0.0906
_refine_ls_wR_factor_ref 0.1027
_reflns_number_gt 3920
_reflns_number_total 6930
_reflns_threshold_expression 'I > 2\s(I)'
_cod_data_source_file jy2003sup1.cif
_cod_data_source_block I
_cod_depositor_comments
;

2023-01-25
Z value and formula fixed to values more according to usual
chemical conventions.                 miguel
;
_cod_original_formula_sum 'C56 H68 Cl8 N4 Na4 O22'
_cod_original_formula_weight 1524.70
_cod_original_formula_moiety 'C28 H48 Cl4 N2 Na4 O18 2+, 2(C14 H10 Cl2 N O2 -)'
_cod_original_formula_iupac '[Na4 (C14 H10 Cl2 N O2)2 (H2 O)14] (C14 H10 Cl2 N O2)2'
_cod_original_formula_units_Z 1
_cod_database_code 2243680
_shelx_estimated_absorpt_t_min 0.961
_shelx_estimated_absorpt_t_max 0.987

loop_
_space_group_symop_operation_xyz
'x, y, z'
'-x, -y, -z'

loop_
_atom_site_type_symbol
_atom_site_label
_atom_site_fract_x
_atom_site_fract_y
_atom_site_fract_z
_atom_site_U_iso_or_equiv
_atom_site_adp_type
_atom_site_calc_flag
_atom_site_occupancy
_atom_site_disorder_assembly
_atom_site_disorder_group
N N1 1.2170(3) 0.0047(3) 0.80000(15) 0.0406(7) Uani d 1 . .
H H1 1.198(3) -0.029(4) 0.7524(18) 0.049 Uiso d 1 . .
C C1 1.3072(3) -0.0732(3) 0.84998(18) 0.0385(8) Uani d 1 . .
C C2 1.3117(3) -0.0611(3) 0.92322(18) 0.0397(8) Uani d 1 . .
Cl Cl2 1.19687(9) 0.05130(10) 0.95770(5) 0.0492(2) Uani d 1 . .
C C3 1.4023(3) -0.1411(4) 0.97186(19) 0.0469(9) Uani d 1 . .
H H3 1.406005 -0.126940 1.020221 0.056 Uiso calc 1 . .
C C4 1.4868(4) -0.2418(4) 0.9479(2) 0.0528(10) Uani d 1 . .
H H4 1.548903 -0.294917 0.979987 0.063 Uiso calc 1 . .
C C5 1.4785(4) -0.2631(4) 0.8764(2) 0.0504(9) Uani d 1 . .
H H5 1.532216 -0.333466 0.860094 0.060 Uiso calc 1 . .
C C6 1.3918(3) -0.1814(4) 0.82915(18) 0.0444(8) Uani d 1 . .
Cl Cl6 1.38649(11) -0.21441(11) 0.73852(5) 0.0592(3) Uani d 1 . .
C C7 1.2078(3) 0.1532(3) 0.80037(17) 0.0369(8) Uani d 1 . .
C C8 1.3044(3) 0.2359(4) 0.84662(18) 0.0417(8) Uani d 1 . .
H H8 1.378483 0.193739 0.877362 0.050 Uiso calc 1 . .
C C9 1.2913(4) 0.3793(4) 0.84734(19) 0.0467(9) Uani d 1 . .
H H9 1.354660 0.433064 0.879402 0.056 Uiso calc 1 . .
C C10 1.1843(4) 0.4432(4) 0.8005(2) 0.0507(9) Uani d 1 . .
H H10 1.174680 0.539862 0.800613 0.061 Uiso calc 1 . .
C C11 1.0915(4) 0.3608(4) 0.75336(19) 0.0461(9) Uani d 1 . .
H H11 1.020968 0.404066 0.721033 0.055 Uiso calc 1 . .
C C12 1.0996(3) 0.2164(4) 0.75243(17) 0.0385(8) Uani d 1 . .
C C13 0.9862(3) 0.1324(4) 0.70255(17) 0.0444(8) Uani d 1 . .
H H13A 0.949019 0.059927 0.729863 0.053 Uiso calc 1 . .
H H13B 0.907138 0.194079 0.685114 0.053 Uiso calc 1 . .
C C14 1.0357(4) 0.0637(4) 0.63902(19) 0.0437(8) Uani d 1 . .
O O1 1.1477(3) -0.0085(3) 0.65231(13) 0.0615(7) Uani d 1 . .
O O2 0.9652(2) 0.0778(3) 0.57822(12) 0.0497(6) Uani d 1 . .
N N2 0.7304(3) 0.4820(3) 0.80106(16) 0.0480(8) Uani d 1 . .
H H2 0.725(4) 0.506(4) 0.757(2) 0.058 Uiso d 1 . .
C C15 0.8157(3) 0.5640(4) 0.85260(18) 0.0398(8) Uani d 1 . .
C C16 0.8131(3) 0.5537(4) 0.92522(18) 0.0406(8) Uani d 1 . .
Cl Cl16 0.69399(9) 0.43983(10) 0.95609(5) 0.0521(2) Uani d 1 . .
C C17 0.8980(4) 0.6382(4) 0.9748(2) 0.0497(9) Uani d 1 . .
H H17 0.895158 0.626748 1.022720 0.060 Uiso calc 1 . .
C C18 0.9863(4) 0.7386(4) 0.9539(2) 0.0517(10) Uani d 1 . .
H H18 1.045862 0.792692 0.987409 0.062 Uiso calc 1 . .
C C19 0.9856(4) 0.7586(4) 0.8823(2) 0.0500(9) Uani d 1 . .
H H19 1.040696 0.829867 0.867355 0.060 Uiso calc 1 . .
C C20 0.9031(3) 0.6725(4) 0.83345(18) 0.0413(8) Uani d 1 . .
Cl Cl20 0.90705(11) 0.70100(11) 0.74380(5) 0.0598(3) Uani d 1 . .
C C21 0.7186(3) 0.3338(4) 0.80349(17) 0.0398(8) Uani d 1 . .
C C22 0.8201(4) 0.2535(4) 0.84606(18) 0.0445(9) Uani d 1 . .
H H22 0.900569 0.296260 0.872715 0.053 Uiso calc 1 . .
C C23 0.8025(4) 0.1105(4) 0.8491(2) 0.0507(9) Uani d 1 . .
H H23 0.869922 0.057350 0.878364 0.061 Uiso calc 1 . .
C C24 0.6841(4) 0.0462(4) 0.8084(2) 0.0579(10) Uani d 1 . .
H H24 0.671920 -0.050170 0.810366 0.069 Uiso calc 1 . .
C C25 0.5850(4) 0.1249(4) 0.7652(2) 0.0495(9) Uani d 1 . .
H H25 0.506577 0.080695 0.737643 0.059 Uiso calc 1 . .
C C26 0.5992(3) 0.2699(4) 0.76160(17) 0.0423(8) Uani d 1 . .
C C27 0.4867(3) 0.3546(4) 0.71529(18) 0.0510(9) Uani d 1 . .
H H27A 0.456973 0.429112 0.744042 0.061 Uiso calc 1 . .
H H27B 0.403464 0.294866 0.700275 0.061 Uiso calc 1 . .
C C28 0.5293(4) 0.4200(4) 0.6495(2) 0.0546(10) Uani d 1 . .
O O10 0.6558(3) 0.4628(4) 0.65228(14) 0.0942(12) Uani d 1 . .
O O11 0.4341(3) 0.4346(3) 0.59671(13) 0.0631(7) Uani d 1 . .
Na Na1 1.11754(13) 0.14829(16) 0.48702(8) 0.0547(4) Uani d 1 . .
Na Na2 0.75703(14) 0.20206(16) 0.52183(8) 0.0586(4) Uani d 1 . .
O O3 1.1555(3) 0.3696(3) 0.54845(13) 0.0649(7) Uani d 1 . .
H H31 1.240945 0.371506 0.579090 0.097 Uiso d 1 . .
H H32 1.091820 0.384878 0.578875 0.097 Uiso d 1 . .
O O4 1.3116(2) 0.0135(3) 0.54862(13) 0.0589(7) Uani d 1 . .
H H41 1.404768 0.064234 0.556123 0.088 Uiso d 1 . .
H H42 1.292129 -0.023543 0.594155 0.088 Uiso d 1 . .
O O5 1.2920(3) 0.2037(3) 0.40943(14) 0.0739(8) Uani d 1 . .
H H51 1.276724 0.206890 0.364317 0.111 Uiso d 1 . .
H H52 1.380780 0.224266 0.421379 0.111 Uiso d 1 . .
O O6 0.8992(3) 0.2519(3) 0.42599(14) 0.0678(8) Uani d 1 . .
H H61 0.850781 0.193978 0.387203 0.102 Uiso d 1 . .
H H62 0.914050 0.345665 0.409367 0.102 Uiso d 1 . .
O O7 0.8675(3) 0.4414(3) 0.57032(15) 0.0765(9) Uani d 1 . .
H H71 0.814665 0.477381 0.606679 0.115 Uiso d 1 . .
H H72 0.859682 0.508255 0.530947 0.115 Uiso d 1 . .
O O8 0.5406(2) 0.3249(3) 0.47928(14) 0.0605(7) Uani d 1 . .
H H81 0.557848 0.403845 0.458558 0.091 Uiso d 1 . .
H H82 0.500368 0.353551 0.514975 0.091 Uiso d 1 . .
O O9 0.6181(2) 0.0786(3) 0.59983(14) 0.0684(8) Uani d 1 . .
H H91 0.644528 -0.010265 0.605026 0.103 Uiso d 1 . .
H H92 0.637711 0.111890 0.643827 0.103 Uiso d 1 . .

loop_
_atom_site_aniso_label
_atom_site_aniso_U_11
_atom_site_aniso_U_22
_atom_site_aniso_U_33
_atom_site_aniso_U_12
_atom_site_aniso_U_13
_atom_site_aniso_U_23
N1 0.0489(16) 0.0334(17) 0.0375(16) 0.0050(13) 0.0014(14) -0.0027(13)
C1 0.0402(18) 0.0306(19) 0.044(2) -0.0023(15) 0.0047(16) 0.0029(16)
C2 0.0412(17) 0.0313(19) 0.046(2) -0.0029(15) 0.0057(16) -0.0027(16)
Cl2 0.0563(5) 0.0463(5) 0.0466(5) 0.0033(4) 0.0130(4) -0.0025(4)
C3 0.052(2) 0.044(2) 0.043(2) -0.0045(18) 0.0009(17) 0.0047(17)
C4 0.051(2) 0.043(2) 0.061(3) 0.0057(18) -0.0010(19) 0.0123(19)
C5 0.046(2) 0.036(2) 0.070(3) 0.0038(17) 0.010(2) 0.0042(19)
C6 0.0450(18) 0.040(2) 0.049(2) 0.0005(17) 0.0099(17) 0.0005(17)
Cl6 0.0717(6) 0.0536(6) 0.0534(6) 0.0122(5) 0.0130(5) -0.0079(5)
C7 0.0409(17) 0.035(2) 0.0363(18) 0.0006(15) 0.0114(15) -0.0011(15)
C8 0.0411(18) 0.043(2) 0.041(2) 0.0004(16) 0.0062(16) 0.0046(16)
C9 0.050(2) 0.041(2) 0.051(2) -0.0078(17) 0.0117(18) -0.0069(18)
C10 0.057(2) 0.034(2) 0.063(3) 0.0026(18) 0.016(2) -0.0019(19)
C11 0.0482(19) 0.044(2) 0.047(2) 0.0093(17) 0.0096(17) 0.0008(17)
C12 0.0397(17) 0.039(2) 0.0368(19) 0.0054(16) 0.0082(15) -0.0020(16)
C13 0.0408(18) 0.051(2) 0.040(2) 0.0062(16) 0.0037(15) -0.0036(17)
C14 0.0466(19) 0.046(2) 0.040(2) 0.0004(17) 0.0106(17) -0.0045(17)
O1 0.0640(15) 0.078(2) 0.0394(14) 0.0325(15) 0.0005(12) -0.0085(13)
O2 0.0500(13) 0.0588(16) 0.0368(14) 0.0058(12) -0.0031(11) -0.0031(12)
N2 0.0561(17) 0.047(2) 0.0383(17) -0.0033(15) 0.0005(15) 0.0054(15)
C15 0.0392(17) 0.0317(19) 0.048(2) 0.0065(15) 0.0044(16) 0.0028(16)
C16 0.0459(18) 0.0329(19) 0.043(2) 0.0042(16) 0.0079(16) 0.0039(16)
Cl16 0.0584(5) 0.0468(6) 0.0538(6) -0.0013(4) 0.0171(4) 0.0056(4)
C17 0.055(2) 0.045(2) 0.048(2) 0.0077(19) 0.0072(18) -0.0026(18)
C18 0.049(2) 0.044(2) 0.059(3) 0.0000(18) 0.0006(19) -0.0097(19)
C19 0.0457(19) 0.042(2) 0.063(3) -0.0033(17) 0.0125(19) 0.0000(19)
C20 0.0430(18) 0.038(2) 0.044(2) 0.0077(16) 0.0095(16) 0.0072(16)
Cl20 0.0672(6) 0.0614(7) 0.0522(6) -0.0018(5) 0.0133(5) 0.0150(5)
C21 0.0446(18) 0.040(2) 0.0355(19) -0.0029(16) 0.0075(16) -0.0005(16)
C22 0.0447(19) 0.049(2) 0.039(2) 0.0019(17) 0.0050(16) -0.0021(17)
C23 0.058(2) 0.041(2) 0.055(2) 0.0121(19) 0.015(2) 0.0039(19)
C24 0.070(3) 0.037(2) 0.071(3) -0.002(2) 0.026(2) -0.004(2)
C25 0.048(2) 0.051(2) 0.052(2) -0.0082(18) 0.0145(18) -0.0071(19)
C26 0.0397(17) 0.052(2) 0.0363(19) -0.0019(16) 0.0093(15) 0.0018(17)
C27 0.0446(19) 0.069(3) 0.039(2) -0.0103(19) 0.0063(17) 0.0065(19)
C28 0.049(2) 0.071(3) 0.043(2) -0.007(2) 0.0067(19) 0.005(2)
O10 0.0542(16) 0.180(4) 0.0468(17) -0.030(2) 0.0038(14) 0.025(2)
O11 0.0518(14) 0.085(2) 0.0482(16) -0.0089(14) -0.0026(13) 0.0148(15)
Na1 0.0478(7) 0.0577(9) 0.0579(9) 0.0024(7) 0.0069(7) -0.0037(7)
Na2 0.0516(8) 0.0607(10) 0.0620(9) 0.0100(7) 0.0056(7) -0.0055(8)
O3 0.0508(14) 0.080(2) 0.0633(18) -0.0057(14) 0.0076(13) -0.0045(15)
O4 0.0511(13) 0.0724(19) 0.0525(16) 0.0029(13) 0.0068(12) -0.0015(14)
O5 0.0659(17) 0.096(2) 0.0593(17) -0.0008(17) 0.0080(14) 0.0157(18)
O6 0.0749(17) 0.0581(18) 0.0662(18) 0.0027(15) 0.0004(15) -0.0042(14)
O7 0.0770(18) 0.090(2) 0.0682(19) 0.0322(17) 0.0273(16) 0.0100(17)
O8 0.0638(16) 0.0562(17) 0.0635(18) 0.0096(14) 0.0160(14) 0.0051(14)
O9 0.0574(15) 0.086(2) 0.0624(17) 0.0021(15) 0.0130(13) -0.0121(16)

loop_
_atom_type_symbol
_atom_type_description
_atom_type_scat_dispersion_real
_atom_type_scat_dispersion_imag
_atom_type_scat_source
C C 0.0015 0.0009 'International Tables Vol C Tables 4.2.6.8 and 6.1.1.4'
H H 0.0000 0.0000 'International Tables Vol C Tables 4.2.6.8 and 6.1.1.4'
N N 0.0030 0.0019 'International Tables Vol C Tables 4.2.6.8 and 6.1.1.4'
Cl Cl 0.0998 0.0984 'International Tables Vol C Tables 4.2.6.8 and 6.1.1.4'
O O 0.0056 0.0036 'International Tables Vol C Tables 4.2.6.8 and 6.1.1.4'
Na Na 0.0218 0.0150 'International Tables Vol C Tables 4.2.6.8 and 6.1.1.4'

loop_
_geom_angle_atom_site_label_1
_geom_angle_atom_site_label_2
_geom_angle_atom_site_label_3
_geom_angle_site_symmetry_1
_geom_angle_site_symmetry_3
_geom_angle
_geom_angle_publ_flag
C1 N1 C7 . . 124.8(3) ?
C1 N1 H1 . . 118(2) ?
C7 N1 H1 . . 110(2) ?
N1 C1 C2 . . 123.9(3) ?
N1 C1 C6 . . 121.1(3) ?
C2 C1 C6 . . 114.7(3) ?
C3 C2 C1 . . 122.6(3) ?
C3 C2 Cl2 . . 116.4(3) ?
C1 C2 Cl2 . . 120.9(3) ?
C4 C3 C2 . . 119.5(3) ?
C4 C3 H3 . . 120.2 ?
C2 C3 H3 . . 120.2 ?
C5 C4 C3 . . 119.6(3) ?
C5 C4 H4 . . 120.2 ?
C3 C4 H4 . . 120.2 ?
C6 C5 C4 . . 120.3(3) ?
C6 C5 H5 . . 119.8 ?
C4 C5 H5 . . 119.8 ?
C5 C6 C1 . . 123.0(3) ?
C5 C6 Cl6 . . 117.9(3) ?
C1 C6 Cl6 . . 119.1(3) ?
C8 C7 C12 . . 119.7(3) ?
C8 C7 N1 . . 121.8(3) ?
C12 C7 N1 . . 118.5(3) ?
C9 C8 C7 . . 120.8(3) ?
C9 C8 H8 . . 119.6 ?
C7 C8 H8 . . 119.6 ?
C8 C9 C10 . . 120.0(3) ?
C8 C9 H9 . . 120.0 ?
C10 C9 H9 . . 120.0 ?
C9 C10 C11 . . 118.8(3) ?
C9 C10 H10 . . 120.6 ?
C11 C10 H10 . . 120.6 ?
C10 C11 C12 . . 122.6(3) ?
C10 C11 H11 . . 118.7 ?
C12 C11 H11 . . 118.7 ?
C11 C12 C7 . . 118.0(3) ?
C11 C12 C13 . . 119.4(3) ?
C7 C12 C13 . . 122.6(3) ?
C14 C13 C12 . . 116.4(3) ?
C14 C13 H13A . . 108.2 ?
C12 C13 H13A . . 108.2 ?
C14 C13 H13B . . 108.2 ?
C12 C13 H13B . . 108.2 ?
H13A C13 H13B . . 107.3 ?
O2 C14 O1 . . 123.4(3) ?
O2 C14 C13 . . 120.5(3) ?
O1 C14 C13 . . 116.0(3) ?
C14 O2 Na2 . . 138.1(2) ?
C14 O2 Na1 . . 113.5(2) ?
Na2 O2 Na1 . . 94.18(10) ?
C14 O2 Na1 . 2_756 115.4(2) ?
Na2 O2 Na1 . 2_756 92.64(9) ?
Na1 O2 Na1 . 2_756 92.79(9) ?
C15 N2 C21 . . 124.6(3) ?
C15 N2 H2 . . 118(3) ?
C21 N2 H2 . . 108(3) ?
N2 C15 C16 . . 123.7(3) ?
N2 C15 C20 . . 121.0(3) ?
C16 C15 C20 . . 115.1(3) ?
C17 C16 C15 . . 122.1(3) ?
C17 C16 Cl16 . . 117.3(3) ?
C15 C16 Cl16 . . 120.5(3) ?
C18 C17 C16 . . 120.6(3) ?
C18 C17 H17 . . 119.7 ?
C16 C17 H17 . . 119.7 ?
C17 C18 C19 . . 119.3(4) ?
C17 C18 H18 . . 120.4 ?
C19 C18 H18 . . 120.4 ?
C20 C19 C18 . . 119.7(3) ?
C20 C19 H19 . . 120.2 ?
C18 C19 H19 . . 120.2 ?
C19 C20 C15 . . 123.0(3) ?
C19 C20 Cl20 . . 118.0(3) ?
C15 C20 Cl20 . . 119.1(3) ?
C22 C21 C26 . . 120.3(3) ?
C22 C21 N2 . . 121.9(3) ?
C26 C21 N2 . . 117.8(3) ?
C23 C22 C21 . . 120.4(3) ?
C23 C22 H22 . . 119.8 ?
C21 C22 H22 . . 119.8 ?
C22 C23 C24 . . 119.9(4) ?
C22 C23 H23 . . 120.0 ?
C24 C23 H23 . . 120.0 ?
C25 C24 C23 . . 119.9(4) ?
C25 C24 H24 . . 120.1 ?
C23 C24 H24 . . 120.1 ?
C24 C25 C26 . . 121.5(4) ?
C24 C25 H25 . . 119.2 ?
C26 C25 H25 . . 119.2 ?
C25 C26 C21 . . 118.1(3) ?
C25 C26 C27 . . 120.5(3) ?
C21 C26 C27 . . 121.4(3) ?
C26 C27 C28 . . 117.0(3) ?
C26 C27 H27A . . 108.1 ?
C28 C27 H27A . . 108.1 ?
C26 C27 H27B . . 108.1 ?
C28 C27 H27B . . 108.1 ?
H27A C27 H27B . . 107.3 ?
O11 C28 O10 . . 123.3(4) ?
O11 C28 C27 . . 117.9(3) ?
O10 C28 C27 . . 118.8(3) ?
O4 Na1 O3 . . 101.57(10) ?
O4 Na1 O6 . . 171.04(11) ?
O3 Na1 O6 . . 85.00(10) ?
O4 Na1 O5 . . 83.10(9) ?
O3 Na1 O5 . . 92.81(10) ?
O6 Na1 O5 . . 102.83(10) ?
O4 Na1 O2 . . 89.51(9) ?
O3 Na1 O2 . . 87.16(9) ?
O6 Na1 O2 . . 84.69(9) ?
O5 Na1 O2 . . 172.45(10) ?
O4 Na1 O2 . 2_756 85.65(9) ?
O3 Na1 O2 . 2_756 170.80(10) ?
O6 Na1 O2 . 2_756 87.25(9) ?
O5 Na1 O2 . 2_756 93.72(10) ?
O2 Na1 O2 . 2_756 87.21(9) ?
O4 Na1 Na2 . 2_756 43.71(7) ?
O3 Na1 Na2 . 2_756 145.27(8) ?
O6 Na1 Na2 . 2_756 129.35(9) ?
O5 Na1 Na2 . 2_756 84.90(8) ?
O2 Na1 Na2 . 2_756 90.83(7) ?
O2 Na1 Na2 2_756 2_756 42.11(6) ?
O4 Na1 Na2 . . 130.95(8) ?
O3 Na1 Na2 . . 81.17(7) ?
O6 Na1 Na2 . . 43.48(7) ?
O5 Na1 Na2 . . 145.96(9) ?
O2 Na1 Na2 . . 41.45(6) ?
O2 Na1 Na2 2_756 . 89.80(7) ?
Na2 Na1 Na2 2_756 . 118.52(4) ?
O4 Na1 Na1 . 2_756 86.65(8) ?
O3 Na1 Na1 . 2_756 130.42(9) ?
O6 Na1 Na1 . 2_756 84.43(8) ?
O5 Na1 Na1 . 2_756 136.77(10) ?
O2 Na1 Na1 . 2_756 43.68(6) ?
O2 Na1 Na1 2_756 2_756 43.54(6) ?
Na2 Na1 Na1 2_756 2_756 59.80(5) ?
Na2 Na1 Na1 . 2_756 58.72(4) ?
O8 Na2 O2 . . 173.08(11) ?
O8 Na2 O9 . . 86.20(10) ?
O2 Na2 O9 . . 87.99(10) ?
O8 Na2 O4 . 2_756 95.71(10) ?
O2 Na2 O4 . 2_756 86.90(9) ?
O9 Na2 O4 . 2_756 79.41(10) ?
O8 Na2 O6 . . 100.91(10) ?
O2 Na2 O6 . . 85.74(9) ?
O9 Na2 O6 . . 161.78(11) ?
O4 Na2 O6 2_756 . 83.18(10) ?
O8 Na2 O7 . . 87.19(10) ?
O2 Na2 O7 . . 91.90(9) ?
O9 Na2 O7 . . 115.21(10) ?
O4 Na2 O7 2_756 . 165.30(11) ?
O6 Na2 O7 . . 82.12(10) ?
O8 Na2 Na1 . 2_756 136.50(9) ?
O2 Na2 Na1 . 2_756 45.24(7) ?
O9 Na2 Na1 . 2_756 78.02(8) ?
O4 Na2 Na1 2_756 2_756 41.84(6) ?
O6 Na2 Na1 . 2_756 85.46(8) ?
O7 Na2 Na1 . 2_756 136.20(7) ?
O8 Na2 Na1 . . 142.04(9) ?
O2 Na2 Na1 . . 44.36(6) ?
O9 Na2 Na1 . . 131.19(8) ?
O4 Na2 Na1 2_756 . 86.78(7) ?
O6 Na2 Na1 . . 41.63(7) ?
O7 Na2 Na1 . . 82.18(7) ?
Na1 Na2 Na1 2_756 . 61.48(4) ?
Na1 O3 H31 . . 111.3 ?
Na1 O3 H32 . . 113.0 ?
H31 O3 H32 . . 101.1 ?
Na1 O4 Na2 . 2_756 94.44(9) ?
Na1 O4 H41 . . 113.2 ?
Na2 O4 H41 2_756 . 128.5 ?
Na1 O4 H42 . . 113.0 ?
Na2 O4 H42 2_756 . 96.3 ?
H41 O4 H42 . . 110.0 ?
Na1 O5 H51 . . 127.5 ?
Na1 O5 H52 . . 128.0 ?
H51 O5 H52 . . 104.5 ?
Na1 O6 Na2 . . 94.89(10) ?
Na1 O6 H61 . . 112.7 ?
Na2 O6 H61 . . 102.3 ?
Na1 O6 H62 . . 112.9 ?
Na2 O6 H62 . . 122.9 ?
H61 O6 H62 . . 110.2 ?
Na2 O7 H71 . . 109.7 ?
Na2 O7 H72 . . 109.0 ?
H71 O7 H72 . . 109.4 ?
Na2 O8 H81 . . 111.7 ?
Na2 O8 H82 . . 110.4 ?
H81 O8 H82 . . 102.7 ?
Na2 O9 H91 . . 111.1 ?
Na2 O9 H92 . . 111.2 ?
H91 O9 H92 . . 102.8 ?

loop_
_geom_bond_atom_site_label_1
_geom_bond_atom_site_label_2
_geom_bond_site_symmetry_2
_geom_bond_distance
_geom_bond_publ_flag
N1 C1 . 1.391(4) ?
N1 C7 . 1.425(4) ?
N1 H1 . 0.95(3) ?
C1 C2 . 1.400(4) ?
C1 C6 . 1.409(4) ?
C2 C3 . 1.390(5) ?
C2 Cl2 . 1.738(3) ?
C3 C4 . 1.381(5) ?
C3 H3 . 0.9300 ?
C4 C5 . 1.371(5) ?
C4 H4 . 0.9300 ?
C5 C6 . 1.366(5) ?
C5 H5 . 0.9300 ?
C6 Cl6 . 1.755(4) ?
C7 C8 . 1.395(4) ?
C7 C12 . 1.395(4) ?
C8 C9 . 1.379(5) ?
C8 H8 . 0.9300 ?
C9 C10 . 1.380(5) ?
C9 H9 . 0.9300 ?
C10 C11 . 1.384(5) ?
C10 H10 . 0.9300 ?
C11 C12 . 1.384(5) ?
C11 H11 . 0.9300 ?
C12 C13 . 1.527(5) ?
C13 C14 . 1.523(4) ?
C13 H13A . 0.9700 ?
C13 H13B . 0.9700 ?
C14 O2 . 1.247(4) ?
C14 O1 . 1.257(4) ?
O2 Na2 . 2.401(3) ?
O2 Na1 . 2.535(3) ?
O2 Na1 2_756 2.542(3) ?
N2 C15 . 1.396(4) ?
N2 C21 . 1.423(4) ?
N2 H2 . 0.87(4) ?
C15 C16 . 1.399(5) ?
C15 C20 . 1.410(5) ?
C16 C17 . 1.385(5) ?
C16 Cl16 . 1.736(3) ?
C17 C18 . 1.373(5) ?
C17 H17 . 0.9300 ?
C18 C19 . 1.383(5) ?
C18 H18 . 0.9300 ?
C19 C20 . 1.376(5) ?
C19 H19 . 0.9300 ?
C20 Cl20 . 1.747(3) ?
C21 C22 . 1.388(5) ?
C21 C26 . 1.400(5) ?
C22 C23 . 1.379(5) ?
C22 H22 . 0.9300 ?
C23 C24 . 1.386(5) ?
C23 H23 . 0.9300 ?
C24 C25 . 1.371(5) ?
C24 H24 . 0.9300 ?
C25 C26 . 1.396(5) ?
C25 H25 . 0.9300 ?
C26 C27 . 1.507(5) ?
C27 C28 . 1.523(5) ?
C27 H27A . 0.9700 ?
C27 H27B . 0.9700 ?
C28 O11 . 1.242(4) ?
C28 O10 . 1.251(4) ?
Na1 O4 . 2.393(3) ?
Na1 O3 . 2.411(3) ?
Na1 O6 . 2.411(3) ?
Na1 O5 . 2.455(3) ?
Na1 Na2 2_756 3.576(2) ?
Na1 Na2 . 3.6167(18) ?
Na1 Na1 2_756 3.677(3) ?
Na2 O8 . 2.387(3) ?
Na2 O9 . 2.452(3) ?
Na2 O4 2_756 2.479(3) ?
Na2 O6 . 2.498(3) ?
Na2 O7 . 2.608(4) ?
O3 H31 . 0.9125 ?
O3 H32 . 0.9177 ?
O4 H41 . 0.9889 ?
O4 H42 . 0.9889 ?
O5 H51 . 0.8522 ?
O5 H52 . 0.8517 ?
O6 H61 . 0.9711 ?
O6 H62 . 0.9711 ?
O7 H71 . 0.9849 ?
O7 H72 . 0.9851 ?
O8 H81 . 0.8821 ?
O8 H82 . 0.8801 ?
O9 H91 . 0.8890 ?
O9 H92 . 0.8881 ?

loop_
_geom_hbond_atom_site_label_D
_geom_hbond_atom_site_label_H
_geom_hbond_atom_site_label_A
_geom_hbond_site_symmetry_A
_geom_hbond_distance_DH
_geom_hbond_distance_HA
_geom_hbond_distance_DA
_geom_hbond_angle_DHA
_geom_hbond_publ_flag
N1 H1 O1 . 0.95(3) 1.91(3) 2.794(4) 154(3) yes
N2 H2 O10 . 0.87(4) 2.04(4) 2.821(4) 149(3) yes
O3 H31 O11 1_655 0.91 1.89 2.700(3) 146.8 yes
O3 H32 O7 . 0.92 2.17 2.907(3) 136.9 yes
O4 H41 O9 1_655 0.99 2.05 2.951(3) 151.0 yes
O4 H42 O1 . 0.99 1.91 2.726(3) 138.3 yes
O5 H52 O8 1_655 0.85 1.96 2.741(4) 152.6 yes
O6 H61 O1 2_756 0.97 1.93 2.754(4) 141.5 yes
O7 H71 O10 . 0.98 1.86 2.751(4) 148.3 yes
O7 H72 O3 2_766 0.99 1.91 2.894(4) 177.2 yes
O8 H81 O11 2_666 0.88 1.89 2.760(4) 170.2 yes
O8 H82 O11 . 0.88 1.94 2.816(4) 172.0 yes
O9 H91 O5 2_756 0.89 1.98 2.850(4) 165.2 yes
O5 H51 Cl20 2_766 0.85 2.63 3.339(3) 142.1 yes

loop_
_geom_torsion_atom_site_label_1
_geom_torsion_atom_site_label_2
_geom_torsion_atom_site_label_3
_geom_torsion_atom_site_label_4
_geom_torsion_site_symmetry_1
_geom_torsion_site_symmetry_2
_geom_torsion_site_symmetry_3
_geom_torsion_site_symmetry_4
_geom_torsion
_geom_torsion_publ_flag
C7 N1 C1 C2 . . . . 53.3(4) ?
C7 N1 C1 C6 . . . . -133.2(3) ?
N1 C1 C2 C3 . . . . 179.5(3) ?
C6 C1 C2 C3 . . . . 5.6(4) ?
N1 C1 C2 Cl2 . . . . 2.3(4) ?
C6 C1 C2 Cl2 . . . . -171.7(2) ?
C1 C2 C3 C4 . . . . -3.3(5) ?
Cl2 C2 C3 C4 . . . . 174.0(3) ?
C2 C3 C4 C5 . . . . -1.0(5) ?
C3 C4 C5 C6 . . . . 2.7(5) ?
C4 C5 C6 C1 . . . . -0.1(5) ?
C4 C5 C6 Cl6 . . . . 180.0(3) ?
N1 C1 C6 C5 . . . . -178.0(3) ?
C2 C1 C6 C5 . . . . -3.9(5) ?
N1 C1 C6 Cl6 . . . . 1.9(4) ?
C2 C1 C6 Cl6 . . . . 176.0(2) ?
C1 N1 C7 C8 . . . . 8.8(5) ?
C1 N1 C7 C12 . . . . -171.8(3) ?
C12 C7 C8 C9 . . . . 2.3(5) ?
N1 C7 C8 C9 . . . . -178.3(3) ?
C7 C8 C9 C10 . . . . -1.9(5) ?
C8 C9 C10 C11 . . . . 0.0(5) ?
C9 C10 C11 C12 . . . . 1.6(5) ?
C10 C11 C12 C7 . . . . -1.2(5) ?
C10 C11 C12 C13 . . . . 175.4(3) ?
C8 C7 C12 C11 . . . . -0.7(4) ?
N1 C7 C12 C11 . . . . 179.9(3) ?
C8 C7 C12 C13 . . . . -177.2(3) ?
N1 C7 C12 C13 . . . . 3.4(4) ?
C11 C12 C13 C14 . . . . 108.4(4) ?
C7 C12 C13 C14 . . . . -75.2(4) ?
C12 C13 C14 O2 . . . . -130.6(3) ?
C12 C13 C14 O1 . . . . 50.8(4) ?
O1 C14 O2 Na2 . . . . -177.5(2) ?
C13 C14 O2 Na2 . . . . 4.0(5) ?
O1 C14 O2 Na1 . . . . -50.3(4) ?
C13 C14 O2 Na1 . . . . 131.2(3) ?
O1 C14 O2 Na1 . . . 2_756 55.1(4) ?
C13 C14 O2 Na1 . . . 2_756 -123.3(3) ?
C21 N2 C15 C16 . . . . -50.2(5) ?
C21 N2 C15 C20 . . . . 135.1(3) ?
N2 C15 C16 C17 . . . . -179.1(3) ?
C20 C15 C16 C17 . . . . -4.2(5) ?
N2 C15 C16 Cl16 . . . . -2.9(4) ?
C20 C15 C16 Cl16 . . . . 172.0(2) ?
C15 C16 C17 C18 . . . . 1.6(5) ?
Cl16 C16 C17 C18 . . . . -174.7(3) ?
C16 C17 C18 C19 . . . . 2.5(5) ?
C17 C18 C19 C20 . . . . -3.7(5) ?
C18 C19 C20 C15 . . . . 1.0(5) ?
C18 C19 C20 Cl20 . . . . -179.5(3) ?
N2 C15 C20 C19 . . . . 178.0(3) ?
C16 C15 C20 C19 . . . . 2.9(5) ?
N2 C15 C20 Cl20 . . . . -1.5(4) ?
C16 C15 C20 Cl20 . . . . -176.6(2) ?
C15 N2 C21 C22 . . . . -18.9(5) ?
C15 N2 C21 C26 . . . . 160.6(3) ?
C26 C21 C22 C23 . . . . -1.8(5) ?
N2 C21 C22 C23 . . . . 177.6(3) ?
C21 C22 C23 C24 . . . . 1.2(5) ?
C22 C23 C24 C25 . . . . 0.1(5) ?
C23 C24 C25 C26 . . . . -0.8(5) ?
C24 C25 C26 C21 . . . . 0.2(5) ?
C24 C25 C26 C27 . . . . -178.3(3) ?
C22 C21 C26 C25 . . . . 1.1(5) ?
N2 C21 C26 C25 . . . . -178.4(3) ?
C22 C21 C26 C27 . . . . 179.5(3) ?
N2 C21 C26 C27 . . . . 0.1(4) ?
C25 C26 C27 C28 . . . . -109.9(4) ?
C21 C26 C27 C28 . . . . 71.7(4) ?
C26 C27 C28 O11 . . . . 148.7(4) ?
C26 C27 C28 O10 . . . . -35.0(6) ?

_cod_database_fobs_code 2243680
